data_7237684
loop_
_publ_author_name
'Ehrling, Sebastian'
'Senkovska, Irena'
'Bon, Volodymyr'
'Evans, Jack D.'
'Petkov, Petko'
'Krupskaya, Yulia'
'Kataev, Vladislav'
'Wulf, Toshiki'
'Krylov, Alexander'
'Vtyurin, Alexander'
'Krylova, Svetlana'
'Adichtchev, Sergey'
'Slyusareva, Evgenia'
'Weiss, Manfred S.'
'B\"uchner, Bernd'
'Heine, Thomas'
'Kaskel, Stefan'

_publ_section_title
;
 Crystal size versus paddle wheel deformability: selective gated
 adsorption transitions of the switchable metal--organic frameworks
 DUT-8(Co) and DUT-8(Ni)
;
_journal_issue 37
_journal_name_full 'Journal of Materials Chemistry A'
_journal_page_first 21459
_journal_paper_doi 10.1039/C9TA06781G
_journal_volume 7
_journal_year 2019
_chemical_formula_sum 'C30 H24 N2 Ni2 O8'
_chemical_formula_weight 657.93
_chemical_name_systematic DUT-8(Ni)-heptane
_chemical_properties_physical Moisture-sensitive
_space_group_crystal_system monoclinic
_space_group_IT_number 12
_space_group_name_Hall '-C 2y'
_space_group_name_H-M_alt 'C 1 2/m 1'
_atom_sites_solution_hydrogens geom
_audit_creation_method SHELXL-2016/4
_audit_update_record
;
2019-04-25 deposited with the CCDC.	2019-09-01 downloaded from the CCDC.
;
_cell_angle_alpha 90
_cell_angle_beta 98.720(15)
_cell_angle_gamma 90
_cell_formula_units_Z 2
_cell_length_a 18.47(2)
_cell_length_b 18.39(2)
_cell_length_c 9.311(12)
_cell_measurement_reflns_used 2.95
_cell_measurement_temperature 296(2)
_cell_measurement_theta_max 1038
_cell_measurement_theta_min 20.89
_cell_volume 3126(6)
_computing_cell_refinement 'Bruker SAINT'
_computing_data_collection 'Bruker APEX3'
_computing_data_reduction 'Bruker SAINT'
_computing_molecular_graphics 'Bruker SHELXTL'
_computing_publication_material 'Bruker SHELXTL'
_computing_structure_refinement 'SHELXL-2016/4 (Sheldrick 2016)'
_computing_structure_solution 'SHELXS-2016/4 (Sheldrick 2016)'
_diffrn_ambient_temperature 296(2)
_diffrn_measured_fraction_theta_full 0.997
_diffrn_measured_fraction_theta_max 0.967
_diffrn_measurement_device_type 'Bruker APEX-II CCD'
_diffrn_measurement_method '\f and \w scans'
_diffrn_radiation_type MoK\a
_diffrn_radiation_wavelength 0.71073
_diffrn_reflns_av_R_equivalents 0.1644
_diffrn_reflns_av_unetI/netI 0.1623
_diffrn_reflns_Laue_measured_fraction_full 0.997
_diffrn_reflns_Laue_measured_fraction_max 0.967
_diffrn_reflns_limit_h_max 22
_diffrn_reflns_limit_h_min -21
_diffrn_reflns_limit_k_max 22
_diffrn_reflns_limit_k_min -22
_diffrn_reflns_limit_l_max 11
_diffrn_reflns_limit_l_min -11
_diffrn_reflns_number 12114
_diffrn_reflns_point_group_measured_fraction_full 0.997
_diffrn_reflns_point_group_measured_fraction_max 0.967
_diffrn_reflns_theta_full 25.242
_diffrn_reflns_theta_max 26.486
_diffrn_reflns_theta_min 1.572
_exptl_absorpt_coefficient_mu 0.627
_exptl_crystal_colour green
_exptl_crystal_density_diffrn 0.699
_exptl_crystal_description block
_exptl_crystal_F_000 676
_exptl_crystal_preparation 'Magnetic properties'
_exptl_crystal_recrystallization_method 'solvent exchange'
_exptl_crystal_size_max 0.130
_exptl_crystal_size_mid 0.100
_exptl_crystal_size_min 0.100
_refine_diff_density_max 1.850
_refine_diff_density_min -2.844
_refine_diff_density_rms 0.232
_refine_ls_extinction_method none
_refine_ls_goodness_of_fit_ref 1.235
_refine_ls_hydrogen_treatment constr
_refine_ls_matrix_type full
_refine_ls_number_parameters 109
_refine_ls_number_reflns 3222
_refine_ls_number_restraints 21
_refine_ls_restrained_S_all 1.239
_refine_ls_R_factor_all 0.2037
_refine_ls_R_factor_gt 0.1299
_refine_ls_shift/su_max 0.000
_refine_ls_shift/su_mean 0.000
_refine_ls_structure_factor_coef Fsqd
_refine_ls_weighting_details 'w=1/[\s^2^(Fo^2^)+(0.2000P)^2^] where P=(Fo^2^+2Fc^2^)/3'
_refine_ls_weighting_scheme calc
_refine_ls_wR_factor_gt 0.3410
_refine_ls_wR_factor_ref 0.3917
_reflns_Friedel_coverage 0.000
_reflns_number_gt 1799
_reflns_number_total 3222
_reflns_threshold_expression 'I > 2\s(I)'
_cod_data_source_file c9ta06781g2.cif
_cod_data_source_block DUT-8(Ni)-heptan
_cod_original_cell_volume 3125(7)
_cod_original_sg_symbol_H-M 'C 2/m'
_cod_database_code 7237684
_shelx_shelxl_version_number 2016/4
_shelx_space_group_comment
;
The symmetry employed for this shelxl refinement is uniquely defined
by the following loop, which should always be used as a source of
symmetry information in preference to the above space-group names.
They are only intended as comments.
;
_shelx_estimated_absorpt_t_min 0.923
_shelx_estimated_absorpt_t_max 0.940

loop_
_space_group_symop_operation_xyz
'x, y, z'
'-x, y, -z'
'x+1/2, y+1/2, z'
'-x+1/2, y+1/2, -z'
'-x, -y, -z'
'x, -y, z'
'-x+1/2, -y+1/2, -z'
'x+1/2, -y+1/2, z'

loop_
_atom_site_label
_atom_site_type_symbol
_atom_site_fract_x
_atom_site_fract_y
_atom_site_fract_z
_atom_site_U_iso_or_equiv
_atom_site_adp_type
_atom_site_occupancy
_atom_site_site_symmetry_order
_atom_site_calc_flag
_atom_site_refinement_flags_posn
_atom_site_refinement_flags_adp
_atom_site_refinement_flags_occupancy
NI1 Ni 0.50268(9) 0.500000 0.64320(17) 0.0248(6) Uani 1 2 d S T P
N1 N 0.5021(6) 0.500000 0.8624(10) 0.0199(19) Uani 1 2 d DS T P
O1 O 0.4268(4) 0.4237(4) 0.5969(8) 0.050(2) Uani 1 1 d . . .
O2 O 0.4194(4) 0.4237(4) 0.3551(8) 0.051(2) Uani 1 1 d . . .
C3 C 0.3200(6) 0.3157(6) 0.5804(13) 0.058(3) Uani 1 1 d . . .
H3A H 0.341024 0.332498 0.671415 0.070 Uiso 1 1 calc R U .
C1 C 0.4008(5) 0.4020(5) 0.4717(13) 0.044(2) Uani 1 1 d . . .
C4 C 0.2666(6) 0.2627(6) 0.5725(13) 0.053(3) Uani 1 1 d . . .
C2 C 0.3440(6) 0.3450(5) 0.4570(13) 0.050(3) Uani 1 1 d . . .
C6 C 0.1883(8) 0.1810(8) 0.6777(14) 0.086(5) Uani 1 1 d . . .
H6A H 0.172539 0.163432 0.761451 0.103 Uiso 1 1 calc R U .
C5 C 0.2428(9) 0.2320(9) 0.6890(13) 0.093(6) Uani 1 1 d . . .
H5A H 0.264590 0.246194 0.781358 0.112 Uiso 1 1 calc R U .
C7 C 0.5765(15) 0.500000 0.939(5) 0.215(19) Uani 1 2 d DS TU P
H7A H 0.602234 0.542763 0.912451 0.258 Uiso 0.5 1 calc R U P
H7B H 0.602234 0.457237 0.912450 0.258 Uiso 0.5 1 calc R U P
C8 C 0.4259(12) 0.500000 0.888(4) 0.158(13) Uani 1 2 d DS TU P
H8A H 0.400947 0.457265 0.844187 0.189 Uiso 0.5 1 calc R U P
H8B H 0.400947 0.542735 0.844187 0.189 Uiso 0.5 1 calc R U P
C9 C 0.4840(15) 0.5717(9) 0.914(2) 0.058(6) Uani 0.5 1 d D U P
H9A H 0.431436 0.579322 0.897801 0.069 Uiso 0.5 1 calc R U P
H9B H 0.506964 0.609567 0.863673 0.069 Uiso 0.5 1 calc R U P

loop_
_atom_site_aniso_label
_atom_site_aniso_U_11
_atom_site_aniso_U_22
_atom_site_aniso_U_33
_atom_site_aniso_U_23
_atom_site_aniso_U_13
_atom_site_aniso_U_12
NI1 0.0294(9) 0.0179(8) 0.0276(9) 0.000 0.0062(13) 0.000
N1 0.018(4) 0.010(3) 0.034(6) 0.000 0.013(8) 0.000
O1 0.065(5) 0.049(4) 0.034(5) -0.005(3) 0.005(4) -0.024(4)
O2 0.054(5) 0.048(4) 0.053(5) -0.001(4) 0.016(4) -0.028(4)
C3 0.071(8) 0.066(7) 0.038(6) 0.000(6) 0.013(6) -0.037(6)
C1 0.050(6) 0.041(5) 0.042(6) 0.012(5) 0.014(6) -0.008(5)
C4 0.060(7) 0.058(6) 0.040(6) -0.005(6) 0.006(6) -0.037(6)
C2 0.065(7) 0.052(6) 0.033(5) 0.000(5) 0.005(6) -0.031(5)
C6 0.123(12) 0.091(10) 0.047(8) -0.007(7) 0.022(8) -0.076(10)
C5 0.126(13) 0.123(12) 0.030(7) -0.011(7) 0.006(7) -0.092(11)
C7 0.22(2) 0.23(2) 0.20(2) 0.000 0.031(10) 0.000
C8 0.158(15) 0.181(15) 0.139(15) 0.000 0.041(9) 0.000
C9 0.098(11) 0.040(8) 0.037(8) 0.000(7) 0.015(8) 0.017(8)

loop_
_atom_type_symbol
_atom_type_description
_atom_type_scat_dispersion_real
_atom_type_scat_dispersion_imag
_atom_type_scat_source
C C 0.0033 0.0016 'International Tables Vol C Tables 4.2.6.8 and 6.1.1.4'
H H 0.0000 0.0000 'International Tables Vol C Tables 4.2.6.8 and 6.1.1.4'
N N 0.0061 0.0033 'International Tables Vol C Tables 4.2.6.8 and 6.1.1.4'
O O 0.0106 0.0060 'International Tables Vol C Tables 4.2.6.8 and 6.1.1.4'
Ni Ni 0.3393 1.1124 'International Tables Vol C Tables 4.2.6.8 and 6.1.1.4'

loop_
_geom_angle_atom_site_label_1
_geom_angle_atom_site_label_2
_geom_angle_atom_site_label_3
_geom_angle
_geom_angle_site_symmetry_1
_geom_angle_site_symmetry_3
O1 NI1 O1 90.1(5) . 6_565
O1 NI1 O2 167.9(3) . 5_666
O1 NI1 O2 89.3(3) 6_565 5_666
O1 NI1 O2 89.3(3) . 2_656
O1 NI1 O2 167.9(3) 6_565 2_656
O2 NI1 O2 88.7(5) 5_666 2_656
O1 NI1 N1 96.1(3) . .
O1 NI1 N1 96.1(3) 6_565 .
O2 NI1 N1 96.0(3) 5_666 .
O2 NI1 N1 96.0(3) 2_656 .
O1 NI1 NI1 82.2(2) . 5_666
O1 NI1 NI1 82.2(2) 6_565 5_666
O2 NI1 NI1 85.7(2) 5_666 5_666
O2 NI1 NI1 85.7(2) 2_656 5_666
N1 NI1 NI1 177.6(3) . 5_666
C7 N1 C9 94.9(14) . .
C7 N1 C9 94.9(14) . 6_565
C9 N1 C9 129(2) . 6_565
C7 N1 C8 142(2) . .
C9 N1 C8 70.9(13) . .
C9 N1 C8 70.9(13) 6_565 .
C7 N1 NI1 110(2) . .
C9 N1 NI1 111.3(9) . .
C9 N1 NI1 111.3(9) 6_565 .
C8 N1 NI1 108.4(15) . .
C1 O1 NI1 125.8(6) . .
C1 O2 NI1 120.4(7) . 5_666
C4 C3 C2 122.7(11) . .
C4 C3 H3A 118.7 . .
C2 C3 H3A 118.7 . .
O2 C1 O1 125.8(9) . .
O2 C1 C2 115.5(10) . .
O1 C1 C2 118.6(10) . .
C5 C4 C3 124.6(11) . .
C5 C4 C4 117.5(11) . 7_556
C3 C4 C4 117.9(13) . 7_556
C6 C2 C3 117.6(9) 7_556 .
C6 C2 C1 122.0(10) 7_556 .
C3 C2 C1 120.4(10) . .
C5 C6 C2 121.0(11) . 7_556
C5 C6 H6A 119.5 . .
C2 C6 H6A 119.5 7_556 .
C4 C5 C6 123.3(11) . .
C4 C5 H5A 118.4 . .
C6 C5 H5A 118.4 . .
N1 C7 C8 109(3) . 5_667
N1 C7 H7A 109.9 . .
C8 C7 H7A 109.9 5_667 .
N1 C7 H7B 109.9 . .
C8 C7 H7B 109.9 5_667 .
H7A C7 H7B 108.3 . .
N1 C8 C7 110(2) . 5_667
N1 C8 H8A 109.7 . .
C7 C8 H8A 109.7 5_667 .
N1 C8 H8B 109.7 . .
C7 C8 H8B 109.7 5_667 .
H8A C8 H8B 108.2 . .
N1 C9 C9 104.9(12) . 2_657
N1 C9 H9A 110.8 . .
C9 C9 H9A 110.8 2_657 .
N1 C9 H9B 110.8 . .
C9 C9 H9B 110.8 2_657 .
H9A C9 H9B 108.8 . .

loop_
_geom_bond_atom_site_label_1
_geom_bond_atom_site_label_2
_geom_bond_distance
_geom_bond_site_symmetry_2
NI1 O1 1.983(7) .
NI1 O1 1.983(7) 6_565
NI1 O2 2.008(7) 5_666
NI1 O2 2.008(7) 2_656
NI1 N1 2.042(10) .
NI1 NI1 2.654(5) 5_666
N1 C7 1.448(18) .
N1 C9 1.457(15) .
N1 C9 1.457(15) 6_565
N1 C8 1.462(17) .
O1 C1 1.257(13) .
O2 C1 1.252(13) .
O2 NI1 2.008(7) 5_666
C3 C4 1.380(13) .
C3 C2 1.401(15) .
C3 H3A 0.9300 .
C1 C2 1.474(12) .
C4 C5 1.355(18) .
C4 C4 1.47(2) 7_556
C2 C6 1.388(16) 7_556
C6 C5 1.368(16) .
C6 C2 1.389(16) 7_556
C6 H6A 0.9300 .
C5 H5A 0.9300 .
C7 C8 1.62(5) 5_667
C7 H7A 0.9700 .
C7 H7B 0.9700 .
C8 C7 1.62(5) 5_667
C8 H8A 0.9700 .
C8 H8B 0.9700 .
C9 C9 1.63(4) 2_657
C9 H9A 0.9700 .
C9 H9B 0.9700 .
